data_7237487
loop_
_publ_author_name
'Ganesan, Paramaguru'
'Chen, Deng-Gao'
'Liao, Jia-Ling'
'Li, Wei-Cheng'
'Lai, Yi-Ning'
'Luo, Dian'
'Chang, Chih-Hao'
'Ko, Chang-Lun'
'Hung, Wen-Yi'
'Liu, Shun-Wei'
'Lee, Gene-Hsiang'
'Chou, Pi-Tai'
'Chi, Yun'

_publ_section_title
;
 Isomeric spiro-[acridine-9,9&#x2032;-fluorene]-2,6-dipyridylpyrimidine
 based TADF emitters: insights into photophysical behaviors and OLED
 performances
;
_journal_issue 37
_journal_name_full 'Journal of Materials Chemistry C'
_journal_page_first 10088
_journal_paper_doi 10.1039/C8TC03645D
_journal_volume 6
_journal_year 2018
_chemical_formula_sum 'C46.5 H30.5 Cl4.5 N5'
_chemical_formula_weight 818.78
_space_group_crystal_system triclinic
_space_group_IT_number 2
_space_group_name_Hall '-P 1'
_space_group_name_H-M_alt 'P -1'
_atom_sites_solution_hydrogens geom
_audit_creation_method SHELXL-2014/7
_audit_update_record
;
2018-07-12 deposited with the CCDC.
2018-08-30 downloaded from the CCDC.
;
_cell_angle_alpha 79.4787(10)
_cell_angle_beta 74.6313(9)
_cell_angle_gamma 80.1507(10)
_cell_formula_units_Z 2
_cell_length_a 8.8354(2)
_cell_length_b 14.5530(4)
_cell_length_c 16.2452(4)
_cell_measurement_reflns_used 9893
_cell_measurement_temperature 200(2)
_cell_measurement_theta_max 72.13
_cell_measurement_theta_min 2.85
_cell_volume 1963.63(9)
_computing_cell_refinement 'Bruker SAINT'
_computing_data_collection 'Bruker APEX3'
_computing_data_reduction 'Bruker SAINT'
_computing_molecular_graphics 'Bruker SHELXTL'
_computing_publication_material 'Bruker SHELXTL'
_computing_structure_refinement 'SHELXL-2014/7 (Sheldrick, 2014)'
_computing_structure_solution 'SHELXS-97 (Sheldrick 2008)'
_diffrn_ambient_temperature 200(2)
_diffrn_measured_fraction_theta_full 0.997
_diffrn_measured_fraction_theta_max 0.994
_diffrn_measurement_device_type 'Bruker D8 VENTURE'
_diffrn_measurement_method '\f and \w scans'
_diffrn_radiation_type CuK\a
_diffrn_radiation_wavelength 1.54178
_diffrn_reflns_av_R_equivalents 0.0154
_diffrn_reflns_av_unetI/netI 0.0261
_diffrn_reflns_Laue_measured_fraction_full 0.997
_diffrn_reflns_Laue_measured_fraction_max 0.994
_diffrn_reflns_limit_h_max 10
_diffrn_reflns_limit_h_min -10
_diffrn_reflns_limit_k_max 16
_diffrn_reflns_limit_k_min -17
_diffrn_reflns_limit_l_max 19
_diffrn_reflns_limit_l_min -20
_diffrn_reflns_number 10669
_diffrn_reflns_point_group_measured_fraction_full 0.997
_diffrn_reflns_point_group_measured_fraction_max 0.994
_diffrn_reflns_theta_full 67.679
_diffrn_reflns_theta_max 72.189
_diffrn_reflns_theta_min 2.851
_exptl_absorpt_coefficient_mu 3.376
_exptl_absorpt_correction_T_max 0.7536
_exptl_absorpt_correction_T_min 0.6156
_exptl_absorpt_correction_type multi-scan
_exptl_absorpt_process_details 'SADABS (Bruker, 2016)'
_exptl_crystal_colour yellow
_exptl_crystal_density_diffrn 1.385
_exptl_crystal_description needle
_exptl_crystal_F_000 842
_exptl_crystal_size_max 0.280
_exptl_crystal_size_mid 0.050
_exptl_crystal_size_min 0.028
_refine_diff_density_max 1.112
_refine_diff_density_min -0.930
_refine_diff_density_rms 0.071
_refine_ls_extinction_method none
_refine_ls_goodness_of_fit_ref 1.050
_refine_ls_hydrogen_treatment constr
_refine_ls_matrix_type full
_refine_ls_number_parameters 533
_refine_ls_number_reflns 7689
_refine_ls_number_restraints 9
_refine_ls_restrained_S_all 1.059
_refine_ls_R_factor_all 0.0832
_refine_ls_R_factor_gt 0.0755
_refine_ls_shift/su_max 0.000
_refine_ls_shift/su_mean 0.000
_refine_ls_structure_factor_coef Fsqd
_refine_ls_weighting_details 'w=1/[\s^2^(Fo^2^)+(0.1263P)^2^+1.9240P] where P=(Fo^2^+2Fc^2^)/3'
_refine_ls_weighting_scheme calc
_refine_ls_wR_factor_gt 0.2140
_refine_ls_wR_factor_ref 0.2256
_reflns_Friedel_coverage 0.000
_reflns_number_gt 6681
_reflns_number_total 7689
_reflns_threshold_expression 'I > 2\s(I)'
_cod_data_source_file c8tc03645d2.cif
_cod_data_source_block 3NPMAF
_cod_original_formula_sum 'C46.50 H30.50 Cl4.50 N5'
_cod_database_code 7237487
_shelx_shelxl_version_number 2014/7
_shelx_space_group_comment
; 
The symmetry employed for this shelxl refinement is uniquely defined 
by the following loop, which should always be used as a source of 
symmetry information in preference to the above space-group names. 
They are only intended as comments. 
;
_shelx_estimated_absorpt_t_min 0.452
_shelx_estimated_absorpt_t_max 0.911

loop_
_space_group_symop_operation_xyz
'x, y, z'
'-x, -y, -z'

loop_
_atom_site_label
_atom_site_type_symbol
_atom_site_fract_x
_atom_site_fract_y
_atom_site_fract_z
_atom_site_U_iso_or_equiv
_atom_site_adp_type
_atom_site_occupancy
_atom_site_site_symmetry_order
_atom_site_calc_flag
_atom_site_refinement_flags_posn
_atom_site_refinement_flags_adp
_atom_site_refinement_flags_occupancy
_atom_site_disorder_assembly
_atom_site_disorder_group
N1 N 0.1901(2) 0.35753(15) 0.39600(12) 0.0305(4) Uani 1 1 d . . . . .
N2 N -0.1453(2) 0.43661(15) 0.08327(12) 0.0320(4) Uani 1 1 d . . . . .
N3 N -0.2732(2) 0.55412(16) -0.00702(13) 0.0355(5) Uani 1 1 d . . . . .
N4 N -0.3563(3) 0.3488(2) -0.13058(16) 0.0546(7) Uani 1 1 d . . . . .
N5 N -0.3507(6) 0.8847(2) 0.0110(3) 0.0990(14) Uani 1 1 d . . . . .
C1 C 0.3213(2) 0.26637(15) 0.54177(13) 0.0243(4) Uani 1 1 d . . . . .
C2 C 0.3667(3) 0.17136(16) 0.59286(14) 0.0300(5) Uani 1 1 d . . . . .
C3 C 0.3638(3) 0.08231(18) 0.57562(18) 0.0412(6) Uani 1 1 d . . . . .
H3 H 0.3292 0.0744 0.5270 0.049 Uiso 1 1 calc R U . . .
C4 C 0.4125(4) 0.0043(2) 0.6306(2) 0.0575(8) Uani 1 1 d . . . . .
H4 H 0.4110 -0.0575 0.6197 0.069 Uiso 1 1 calc R U . . .
C5 C 0.4633(5) 0.0165(2) 0.7016(2) 0.0653(10) Uani 1 1 d . . . . .
H5 H 0.4967 -0.0373 0.7384 0.078 Uiso 1 1 calc R U . . .
C6 C 0.4660(4) 0.1050(2) 0.71953(19) 0.0523(7) Uani 1 1 d . . . . .
H6 H 0.5003 0.1126 0.7683 0.063 Uiso 1 1 calc R U . . .
C7 C 0.4174(3) 0.18350(18) 0.66438(15) 0.0331(5) Uani 1 1 d . . . . .
C8 C 0.4121(2) 0.28473(17) 0.66477(14) 0.0287(5) Uani 1 1 d . . . . .
C9 C 0.4524(3) 0.3333(2) 0.72076(15) 0.0359(5) Uani 1 1 d . . . . .
H9 H 0.4846 0.3003 0.7707 0.043 Uiso 1 1 calc R U . . .
C10 C 0.4446(3) 0.4303(2) 0.70200(16) 0.0388(6) Uani 1 1 d . . . . .
H10 H 0.4727 0.4641 0.7394 0.047 Uiso 1 1 calc R U . . .
C11 C 0.3966(3) 0.47925(18) 0.62957(16) 0.0360(5) Uani 1 1 d . . . . .
H11 H 0.3931 0.5459 0.6175 0.043 Uiso 1 1 calc R U . . .
C12 C 0.3532(3) 0.43091(16) 0.57431(15) 0.0300(5) Uani 1 1 d . . . . .
H12 H 0.3186 0.4641 0.5252 0.036 Uiso 1 1 calc R U . . .
C13 C 0.3616(2) 0.33400(16) 0.59246(13) 0.0248(4) Uani 1 1 d . . . . .
C14 C 0.1441(2) 0.28443(15) 0.54643(14) 0.0255(4) Uani 1 1 d . . . . .
C15 C 0.0363(3) 0.25957(18) 0.62423(15) 0.0338(5) Uani 1 1 d . . . . .
H15 H 0.0752 0.2280 0.6726 0.041 Uiso 1 1 calc R U . . .
C16 C -0.1254(3) 0.2796(2) 0.63293(16) 0.0388(6) Uani 1 1 d . . . . .
H16 H -0.1967 0.2619 0.6865 0.047 Uiso 1 1 calc R U . . .
C17 C -0.1822(3) 0.32590(19) 0.56245(16) 0.0361(5) Uani 1 1 d . . . . .
H17 H -0.2930 0.3407 0.5678 0.043 Uiso 1 1 calc R U . . .
C18 C -0.0784(3) 0.35055(18) 0.48476(15) 0.0328(5) Uani 1 1 d . . . . .
H18 H -0.1186 0.3814 0.4366 0.039 Uiso 1 1 calc R U . . .
C19 C 0.0859(3) 0.33083(16) 0.47561(13) 0.0258(4) Uani 1 1 d . . . . .
C20 C 0.4187(2) 0.27677(15) 0.44866(13) 0.0247(4) Uani 1 1 d . . . . .
C21 C 0.5806(3) 0.24544(17) 0.43076(15) 0.0309(5) Uani 1 1 d . . . . .
H21 H 0.6265 0.2141 0.4767 0.037 Uiso 1 1 calc R U . . .
C22 C 0.6763(3) 0.25860(18) 0.34835(16) 0.0355(5) Uani 1 1 d . . . . .
H22 H 0.7863 0.2365 0.3378 0.043 Uiso 1 1 calc R U . . .
C23 C 0.6095(3) 0.30458(19) 0.28109(15) 0.0352(5) Uani 1 1 d . . . . .
H23 H 0.6742 0.3142 0.2241 0.042 Uiso 1 1 calc R U . . .
C24 C 0.4494(3) 0.33633(18) 0.29664(14) 0.0323(5) Uani 1 1 d . . . . .
H24 H 0.4048 0.3675 0.2502 0.039 Uiso 1 1 calc R U . . .
C25 C 0.3517(2) 0.32302(15) 0.38061(14) 0.0260(4) Uani 1 1 d . . . . .
C26 C 0.1215(3) 0.39617(17) 0.32408(14) 0.0292(5) Uani 1 1 d . . . . .
C27 C 0.0983(3) 0.33656(17) 0.27241(15) 0.0329(5) Uani 1 1 d . . . . .
H27 H 0.1338 0.2710 0.2821 0.039 Uiso 1 1 calc R U . . .
C28 C 0.0230(3) 0.37301(17) 0.20653(15) 0.0324(5) Uani 1 1 d . . . . .
H28 H 0.0085 0.3321 0.1707 0.039 Uiso 1 1 calc R U . . .
C29 C -0.0318(2) 0.46875(17) 0.19208(14) 0.0279(5) Uani 1 1 d . . . . .
C30 C -0.0058(3) 0.52780(18) 0.24377(16) 0.0346(5) Uani 1 1 d . . . . .
H30 H -0.0415 0.5934 0.2343 0.042 Uiso 1 1 calc R U . . .
C31 C 0.0718(3) 0.49214(18) 0.30929(16) 0.0351(5) Uani 1 1 d . . . . .
H31 H 0.0906 0.5332 0.3437 0.042 Uiso 1 1 calc R U . . .
C32 C -0.1174(3) 0.50277(17) 0.12275(13) 0.0288(5) Uani 1 1 d . . . . .
C33 C -0.1669(3) 0.59760(18) 0.09815(15) 0.0329(5) Uani 1 1 d . . . . .
H33 H -0.1471 0.6451 0.1256 0.039 Uiso 1 1 calc R U . . .
C34 C -0.2461(3) 0.62071(19) 0.03226(15) 0.0348(5) Uani 1 1 d . . . . .
C35 C -0.2943(5) 0.7952(2) 0.0366(3) 0.0720(11) Uani 1 1 d . . . . .
H35 H -0.2437 0.7839 0.0830 0.086 Uiso 1 1 calc R U . . .
C36 C -0.3049(3) 0.7189(2) 0.00024(17) 0.0428(6) Uani 1 1 d . . . . .
C37 C -0.3791(4) 0.7366(2) -0.0676(2) 0.0547(8) Uani 1 1 d . . . . .
H37 H -0.3883 0.6863 -0.0952 0.066 Uiso 1 1 calc R U . . .
C38 C -0.4391(5) 0.8274(3) -0.0943(3) 0.0723(11) Uani 1 1 d . . . . .
H38 H -0.4926 0.8406 -0.1395 0.087 Uiso 1 1 calc R U . . .
C39 C -0.4205(6) 0.8982(3) -0.0549(3) 0.0869(14) Uani 1 1 d . . . . .
H39 H -0.4593 0.9609 -0.0753 0.104 Uiso 1 1 calc R U . . .
C40 C -0.2207(3) 0.46521(18) 0.02001(14) 0.0323(5) Uani 1 1 d . . . . .
C41 C -0.3335(3) 0.4117(2) -0.08716(17) 0.0441(6) Uani 1 1 d . . . . .
H41 H -0.3802 0.4750 -0.0992 0.053 Uiso 1 1 calc R U . . .
C42 C -0.2451(3) 0.3910(2) -0.02470(15) 0.0368(6) Uani 1 1 d . . . . .
C43 C -0.1779(4) 0.2988(2) -0.0084(2) 0.0502(7) Uani 1 1 d . . . . .
H43 H -0.1170 0.2812 0.0335 0.060 Uiso 1 1 calc R U . . .
C44 C -0.1997(4) 0.2326(3) -0.0534(2) 0.0604(9) Uani 1 1 d . . . . .
H44 H -0.1536 0.1689 -0.0434 0.072 Uiso 1 1 calc R U . . .
C45 C -0.2901(4) 0.2608(3) -0.1135(2) 0.0572(8) Uani 1 1 d . . . . .
H45 H -0.3055 0.2147 -0.1441 0.069 Uiso 1 1 calc R U . . .
Cl1 Cl 0.8619(2) -0.01695(12) 0.10612(10) 0.1167(5) Uani 1 1 d D . . . .
C46 C 1.0055(9) 0.0258(5) 0.1380(5) 0.091(2) Uani 0.575(5) 1 d D . P A 1
H46 H 1.0985 0.0397 0.0890 0.109 Uiso 0.575(5) 1 calc R U P A 1
Cl2 Cl 1.0593(14) -0.0600(6) 0.2218(9) 0.136(2) Uani 0.575(5) 1 d D . P A 1
Cl3 Cl 0.9013(7) 0.1291(3) 0.1811(4) 0.1128(14) Uani 0.575(5) 1 d D . P A 1
C46' C 0.9307(14) 0.0208(6) 0.1903(6) 0.091(2) Uani 0.425(5) 1 d D . P A 2
H46' H 0.8450 0.0158 0.2447 0.109 Uiso 0.425(5) 1 calc R U P A 2
Cl2' Cl 1.1081(18) -0.0426(9) 0.2134(14) 0.136(2) Uani 0.425(5) 1 d D . P A 2
Cl3' Cl 0.9846(9) 0.1382(4) 0.1687(6) 0.1128(14) Uani 0.425(5) 1 d D . P A 2
C47 C 1.0056(9) 0.0300(6) 0.5232(6) 0.128(5) Uani 0.5 1 d D . P B -1
H47 H 1.0609 0.0511 0.5615 0.153 Uiso 0.5 1 calc R U P B -1
Cl4 Cl 0.8066(4) 0.0449(3) 0.5686(3) 0.1301(12) Uani 0.5 1 d D . P B -1
Cl5 Cl 1.0528(8) 0.0975(3) 0.4211(4) 0.177(2) Uani 0.5 1 d D . P B -1
Cl6 Cl 1.0814(7) -0.0854(3) 0.5103(6) 0.231(4) Uani 0.5 1 d D . P B -1

loop_
_atom_site_aniso_label
_atom_site_aniso_U_11
_atom_site_aniso_U_22
_atom_site_aniso_U_33
_atom_site_aniso_U_23
_atom_site_aniso_U_13
_atom_site_aniso_U_12
N1 0.0239(9) 0.0455(11) 0.0215(9) -0.0004(8) -0.0091(7) -0.0016(8)
N2 0.0293(10) 0.0420(11) 0.0247(9) -0.0012(8) -0.0101(7) -0.0029(8)
N3 0.0296(10) 0.0486(12) 0.0255(9) 0.0006(8) -0.0088(8) -0.0002(8)
N4 0.0550(15) 0.0781(19) 0.0406(13) -0.0128(12) -0.0237(11) -0.0114(13)
N5 0.148(4) 0.0438(17) 0.123(3) -0.0067(19) -0.084(3) 0.015(2)
C1 0.0242(10) 0.0270(10) 0.0232(10) -0.0028(8) -0.0094(8) -0.0027(8)
C2 0.0279(11) 0.0313(11) 0.0279(11) 0.0002(9) -0.0056(8) -0.0023(8)
C3 0.0483(15) 0.0322(13) 0.0406(14) -0.0051(10) -0.0057(11) -0.0066(11)
C4 0.074(2) 0.0280(13) 0.0585(19) 0.0014(12) -0.0027(16) -0.0027(13)
C5 0.089(3) 0.0414(17) 0.0511(18) 0.0148(14) -0.0165(17) 0.0082(16)
C6 0.0619(18) 0.0516(17) 0.0370(14) 0.0095(12) -0.0196(13) 0.0053(14)
C7 0.0311(11) 0.0390(13) 0.0257(11) 0.0015(9) -0.0077(9) 0.0002(9)
C8 0.0223(10) 0.0409(12) 0.0228(10) -0.0029(9) -0.0073(8) -0.0026(9)
C9 0.0291(11) 0.0578(16) 0.0236(11) -0.0085(10) -0.0094(9) -0.0057(10)
C10 0.0323(12) 0.0556(16) 0.0344(12) -0.0203(11) -0.0054(10) -0.0113(11)
C11 0.0335(12) 0.0375(13) 0.0385(13) -0.0130(10) -0.0045(10) -0.0075(10)
C12 0.0282(11) 0.0327(11) 0.0294(11) -0.0048(9) -0.0073(9) -0.0042(9)
C13 0.0193(9) 0.0335(11) 0.0227(10) -0.0055(8) -0.0059(7) -0.0031(8)
C14 0.0241(10) 0.0306(11) 0.0238(10) -0.0043(8) -0.0078(8) -0.0050(8)
C15 0.0318(12) 0.0431(13) 0.0256(11) 0.0010(9) -0.0084(9) -0.0067(10)
C16 0.0295(12) 0.0545(16) 0.0292(12) -0.0019(11) -0.0008(9) -0.0106(11)
C17 0.0228(11) 0.0486(14) 0.0370(13) -0.0081(11) -0.0064(9) -0.0044(10)
C18 0.0257(11) 0.0452(13) 0.0287(11) -0.0060(10) -0.0103(9) -0.0016(9)
C19 0.0245(10) 0.0317(11) 0.0226(10) -0.0048(8) -0.0072(8) -0.0041(8)
C20 0.0244(10) 0.0270(10) 0.0242(10) -0.0055(8) -0.0069(8) -0.0042(8)
C21 0.0273(11) 0.0327(11) 0.0335(12) -0.0043(9) -0.0106(9) -0.0014(9)
C22 0.0241(11) 0.0412(13) 0.0387(13) -0.0085(10) -0.0031(9) -0.0016(9)
C23 0.0308(12) 0.0450(14) 0.0280(11) -0.0085(10) -0.0004(9) -0.0069(10)
C24 0.0307(11) 0.0431(13) 0.0237(11) -0.0038(9) -0.0066(9) -0.0075(10)
C25 0.0238(10) 0.0311(11) 0.0248(10) -0.0059(8) -0.0071(8) -0.0044(8)
C26 0.0252(10) 0.0412(12) 0.0209(10) 0.0004(9) -0.0089(8) -0.0038(9)
C27 0.0360(12) 0.0321(12) 0.0320(12) -0.0026(9) -0.0148(10) -0.0002(9)
C28 0.0367(12) 0.0357(12) 0.0280(11) -0.0051(9) -0.0138(9) -0.0034(9)
C29 0.0238(10) 0.0374(12) 0.0211(10) -0.0010(8) -0.0057(8) -0.0030(9)
C30 0.0405(13) 0.0325(12) 0.0315(12) -0.0033(9) -0.0143(10) 0.0012(10)
C31 0.0404(13) 0.0388(13) 0.0299(11) -0.0076(10) -0.0147(10) -0.0027(10)
C32 0.0232(10) 0.0403(12) 0.0203(10) -0.0017(9) -0.0037(8) -0.0024(9)
C33 0.0300(11) 0.0398(13) 0.0265(11) -0.0012(9) -0.0077(9) -0.0004(9)
C34 0.0271(11) 0.0439(14) 0.0271(11) 0.0021(10) -0.0039(9) 0.0007(9)
C35 0.101(3) 0.0436(18) 0.083(3) 0.0004(17) -0.058(2) 0.0063(18)
C36 0.0393(13) 0.0462(15) 0.0358(13) 0.0056(11) -0.0093(11) 0.0017(11)
C37 0.0627(19) 0.0564(18) 0.0410(15) 0.0057(13) -0.0220(14) 0.0049(15)
C38 0.089(3) 0.064(2) 0.059(2) 0.0128(17) -0.037(2) 0.0098(19)
C39 0.114(4) 0.051(2) 0.097(3) 0.012(2) -0.058(3) 0.013(2)
C40 0.0242(10) 0.0464(14) 0.0240(10) -0.0010(9) -0.0062(8) -0.0022(9)
C41 0.0407(14) 0.0618(17) 0.0339(13) -0.0040(12) -0.0180(11) -0.0067(12)
C42 0.0304(12) 0.0553(15) 0.0260(11) -0.0045(10) -0.0098(9) -0.0055(10)
C43 0.0571(17) 0.0545(17) 0.0474(16) -0.0115(13) -0.0305(14) 0.0019(14)
C44 0.069(2) 0.0578(19) 0.065(2) -0.0211(16) -0.0323(17) 0.0024(16)
C45 0.0591(19) 0.076(2) 0.0467(17) -0.0253(16) -0.0193(14) -0.0095(16)
Cl1 0.1165(11) 0.1061(10) 0.1101(11) -0.0219(8) 0.0106(8) -0.0200(8)
C46 0.117(6) 0.070(4) 0.067(4) -0.007(3) 0.016(3) -0.022(4)
Cl2 0.208(7) 0.057(3) 0.132(3) 0.005(2) -0.053(5) 0.011(3)
Cl3 0.169(4) 0.0492(10) 0.114(2) -0.0170(11) -0.034(3) 0.008(2)
C46' 0.117(6) 0.070(4) 0.067(4) -0.007(3) 0.016(3) -0.022(4)
Cl2' 0.208(7) 0.057(3) 0.132(3) 0.005(2) -0.053(5) 0.011(3)
Cl3' 0.169(4) 0.0492(10) 0.114(2) -0.0170(11) -0.034(3) 0.008(2)
C47 0.068(6) 0.209(16) 0.142(11) -0.087(11) -0.036(7) -0.033(8)
Cl4 0.0873(18) 0.132(3) 0.188(4) -0.055(3) -0.049(2) -0.0024(18)
Cl5 0.230(6) 0.133(4) 0.172(4) 0.028(3) -0.090(4) -0.029(4)
Cl6 0.136(4) 0.102(3) 0.396(10) 0.031(4) -0.058(5) 0.060(3)

loop_
_atom_type_symbol
_atom_type_description
_atom_type_scat_dispersion_real
_atom_type_scat_dispersion_imag
_atom_type_scat_source
C C 0.0181 0.0091 'International Tables Vol C Tables 4.2.6.8 and 6.1.1.4'
H H 0.0000 0.0000 'International Tables Vol C Tables 4.2.6.8 and 6.1.1.4'
N N 0.0311 0.0180 'International Tables Vol C Tables 4.2.6.8 and 6.1.1.4'
Cl Cl 0.3639 0.7018 'International Tables Vol C Tables 4.2.6.8 and 6.1.1.4'

loop_
_geom_angle_atom_site_label_1
_geom_angle_atom_site_label_2
_geom_angle_atom_site_label_3
_geom_angle
C25 N1 C19 120.79(18)
C25 N1 C26 119.29(18)
C19 N1 C26 117.28(18)
C40 N2 C32 117.6(2)
C40 N3 C34 116.9(2)
C41 N4 C45 117.4(3)
C39 N5 C35 116.2(4)
C20 C1 C2 112.23(18)
C20 C1 C14 111.41(17)
C2 C1 C14 111.54(18)
C20 C1 C13 111.12(17)
C2 C1 C13 100.96(17)
C14 C1 C13 109.10(17)
C3 C2 C7 120.8(2)
C3 C2 C1 128.3(2)
C7 C2 C1 110.9(2)
C2 C3 C4 118.9(3)
C5 C4 C3 120.2(3)
C6 C5 C4 121.4(3)
C5 C6 C7 118.6(3)
C6 C7 C2 120.1(3)
C6 C7 C8 131.2(2)
C2 C7 C8 108.7(2)
C9 C8 C13 120.2(2)
C9 C8 C7 131.2(2)
C13 C8 C7 108.49(19)
C10 C9 C8 118.6(2)
C9 C10 C11 121.2(2)
C10 C11 C12 120.3(2)
C13 C12 C11 118.8(2)
C12 C13 C8 120.9(2)
C12 C13 C1 128.21(19)
C8 C13 C1 110.89(19)
C15 C14 C19 118.7(2)
C15 C14 C1 119.76(19)
C19 C14 C1 121.42(19)
C16 C15 C14 121.8(2)
C15 C16 C17 119.1(2)
C18 C17 C16 120.2(2)
C17 C18 C19 121.0(2)
C14 C19 C18 119.2(2)
C14 C19 N1 120.67(19)
C18 C19 N1 120.16(19)
C21 C20 C25 118.7(2)
C21 C20 C1 119.60(19)
C25 C20 C1 121.56(18)
C22 C21 C20 122.0(2)
C21 C22 C23 119.1(2)
C24 C23 C22 120.3(2)
C23 C24 C25 120.7(2)
C20 C25 N1 120.58(19)
C20 C25 C24 119.2(2)
N1 C25 C24 120.2(2)
C27 C26 C31 120.3(2)
C27 C26 N1 119.6(2)
C31 C26 N1 120.0(2)
C26 C27 C28 119.7(2)
C27 C28 C29 121.0(2)
C30 C29 C28 118.6(2)
C30 C29 C32 123.0(2)
C28 C29 C32 118.4(2)
C29 C30 C31 120.8(2)
C26 C31 C30 119.6(2)
N2 C32 C33 120.4(2)
N2 C32 C29 116.2(2)
C33 C32 C29 123.4(2)
C34 C33 C32 118.1(2)
N3 C34 C33 121.2(2)
N3 C34 C36 115.5(2)
C33 C34 C36 123.3(3)
N5 C35 C36 124.4(3)
C35 C36 C37 117.2(3)
C35 C36 C34 122.9(3)
C37 C36 C34 119.9(3)
C38 C37 C36 119.4(4)
C39 C38 C37 118.9(3)
N5 C39 C38 123.9(3)
N3 C40 N2 126.0(2)
N3 C40 C42 117.5(2)
N2 C40 C42 116.5(2)
N4 C41 C42 124.2(3)
C43 C42 C41 117.0(3)
C43 C42 C40 121.4(2)
C41 C42 C40 121.5(3)
C44 C43 C42 119.5(3)
C43 C44 C45 118.6(3)
N4 C45 C44 123.3(3)
Cl1 C46 Cl2 106.4(5)
Cl1 C46 Cl3 102.9(4)
Cl2 C46 Cl3 109.9(6)
Cl2' C46' Cl3' 99.0(7)
Cl2' C46' Cl1 116.4(9)
Cl3' C46' Cl1 116.5(6)
Cl4 C47 Cl6 113.4(5)
Cl4 C47 Cl5 111.6(6)
Cl6 C47 Cl5 106.8(5)

loop_
_geom_bond_atom_site_label_1
_geom_bond_atom_site_label_2
_geom_bond_distance
N1 C25 1.402(3)
N1 C19 1.407(3)
N1 C26 1.438(3)
N2 C40 1.336(3)
N2 C32 1.338(3)
N3 C40 1.333(3)
N3 C34 1.338(4)
N4 C41 1.324(4)
N4 C45 1.326(5)
N5 C39 1.340(6)
N5 C35 1.344(5)
C1 C20 1.524(3)
C1 C2 1.526(3)
C1 C14 1.527(3)
C1 C13 1.531(3)
C2 C3 1.381(4)
C2 C7 1.400(3)
C3 C4 1.393(4)
C4 C5 1.392(5)
C5 C6 1.377(5)
C6 C7 1.398(4)
C7 C8 1.467(3)
C8 C9 1.395(3)
C8 C13 1.398(3)
C9 C10 1.383(4)
C10 C11 1.388(4)
C11 C12 1.397(3)
C12 C13 1.380(3)
C14 C15 1.395(3)
C14 C19 1.398(3)
C15 C16 1.383(3)
C16 C17 1.387(4)
C17 C18 1.377(3)
C18 C19 1.404(3)
C20 C21 1.394(3)
C20 C25 1.401(3)
C21 C22 1.380(3)
C22 C23 1.389(4)
C23 C24 1.381(3)
C24 C25 1.407(3)
C26 C27 1.385(3)
C26 C31 1.387(4)
C27 C28 1.385(3)
C28 C29 1.393(3)
C29 C30 1.389(3)
C29 C32 1.485(3)
C30 C31 1.391(3)
C32 C33 1.393(3)
C33 C34 1.390(3)
C34 C36 1.484(4)
C35 C36 1.377(5)
C36 C37 1.390(4)
C37 C38 1.375(5)
C38 C39 1.361(6)
C40 C42 1.479(4)
C41 C42 1.399(3)
C42 C43 1.380(4)
C43 C44 1.377(4)
C44 C45 1.383(5)
Cl1 C46 1.733(7)
Cl1 C46' 1.835(8)
C46 Cl2 1.776(8)
C46 Cl3 1.779(7)
C46' Cl2' 1.772(10)
C46' Cl3' 1.800(8)
C47 Cl4 1.710(7)
C47 Cl6 1.727(8)
C47 Cl5 1.752(8)
